data_7125468
loop_
_publ_author_name
'Scherer, Wolfgang'
'Spiegler, Michael'
'Pedersen, Bj\/orn'
'Tafipolsky, Maxim'
'Hieringer, Wolfgang'
'Reinhard, Bj\"orn'
'Downs, Anthony J.'
'McGrady, G. Sean'

_publ_section_title
;
 Molecular recognition in the solid state: topology of experimental and
 theoretical charge densities for tetrasulfur tetranitride
;
_journal_issue 7
_journal_name_full 'Chemical Communications'
_journal_page_first 635
_journal_paper_doi 10.1039/a910209o
_journal_year 2000
_chemical_compound_source 'see text'
_chemical_formula_moiety 'N4 S4'
_chemical_formula_sum 'N4 S4'
_chemical_formula_weight 184.32
_chemical_name_systematic
;
 Tetrasulfur tetranitride
;
_space_group_IT_number 14
_space_group_name_Hall '-P 2yn'
_space_group_name_H-M_alt 'P 1 21/n 1'
_symmetry_cell_setting monoclinic
_symmetry_space_group_name_Hall '-P 2yn'
_symmetry_space_group_name_H-M 'P 1 21/n 1'
_cell_angle_alpha 90
_cell_angle_beta 93.7219(18)
_cell_angle_gamma 90
_cell_formula_units_Z 4
_cell_length_a 8.7286(4)
_cell_length_b 7.0783(4)
_cell_length_c 8.6377(4)
_cell_measurement_reflns_used 30199
_cell_measurement_temperature 100
_cell_volume 532.54(5)
_computing_cell_refinement 'Scalepack (HKL)'
_computing_data_collection 'Collect (Nonius)'
_computing_data_reduction 'Denzo (Nonius)'
_computing_molecular_graphics 'PLATON (Spek, 1990)'
_computing_publication_material 'PLATON (Spek, 1990)'
_computing_structure_refinement 'XD (Koritsanszky et al, 1995)'
_computing_structure_solution 'SHELXL-97 (Sheldrick, 1997)'
_diffrn_ambient_temperature 100
_diffrn_measurement_device_type KappaCCD
_diffrn_measurement_method CCD
_diffrn_radiation_monochromator graphite
_diffrn_radiation_source 'FR591 rotating anode (Nonius)'
_diffrn_radiation_type 'Mo K\a'
_diffrn_radiation_wavelength 0.71073
_diffrn_reflns_av_R_equivalents 0.0228
_diffrn_reflns_av_sigmaI/netI 0.0403
_diffrn_reflns_limit_h_max 19
_diffrn_reflns_limit_h_min -19
_diffrn_reflns_limit_k_max 15
_diffrn_reflns_limit_k_min -15
_diffrn_reflns_limit_l_max 19
_diffrn_reflns_limit_l_min -19
_diffrn_reflns_number 30199
_diffrn_reflns_reduction_process
;
 ?
;
_diffrn_reflns_theta_max 52.15
_diffrn_reflns_theta_min 3.22
_exptl_absorpt_coefficient_mu 1.66
_exptl_absorpt_correction_T_max 0.647
_exptl_absorpt_correction_T_min 0.525
_exptl_absorpt_correction_type semiempirical
_exptl_absorpt_process_details 'SORTAV (Blessing)'
_exptl_crystal_colour orange
_exptl_crystal_density_diffrn 2.299
_exptl_crystal_density_method 'Not Measured'
_exptl_crystal_description prism
_exptl_crystal_F_000 368
_exptl_crystal_size_max 0.35
_exptl_crystal_size_mid 0.25
_exptl_crystal_size_min 0.20
_refine_diff_density_max 0.256
_refine_diff_density_min -0.261
_refine_diff_density_rms 0.088
_refine_ls_abs_structure_details none
_refine_ls_extinction_method none
_refine_ls_goodness_of_fit_ref 1.628
_refine_ls_matrix_type full
_refine_ls_number_parameters 105
_refine_ls_number_reflns 4849
_refine_ls_R_factor_all 0.040
_refine_ls_R_factor_gt 0.025
_refine_ls_shift/su_max 0.001
_refine_ls_shift/su_mean 0.000
_refine_ls_structure_factor_coef Fsqd
_refine_ls_weighting_details w=1/[\
_refine_ls_weighting_scheme calc
_reflns_number_gt 4849
_reflns_number_total 6108
_reflns_threshold_expression >3sigma(i)
_cod_data_source_file a910209o.txt
_cod_data_source_block s4n4
_cod_depositor_comments
;
The following automatic conversions were performed:

data item '_symmetry_cell_setting' value 'Monoclinic' was changed to
'monoclinic' in accordance with the
/home/saulius/struct/COD-crude-data/automatic-downloads/DataCite-retrospective/RSC/depositions/lib/dictionaries/cif_core.dic
dictionary named 'cif_core.dic' version 2.4.2 last updated on
2011-04-26.

data item '_refine_ls_weighting_scheme' value 'calc w=1/[\' was
changed to 'calc'. A new data item '_refine_ls_weighting_details' was
created with the value set to 'w=1/[\'.

Automatic conversion script
Id: cif_fix_values 6909 2019-04-08 15:41:33Z antanas 
;
_cod_original_sg_symbol_H-M 'P 21/n'
_cod_database_code 7125468
_refine_ls_r_fsqd_factor_ref 0.035
_refine_ls_r_fsqd_factor_gt 0.033

loop_
_symmetry_equiv_pos_as_xyz
x,y,z
1/2-x,1/2+y,1/2-z
-x,-y,-z
1/2+x,1/2-y,1/2+z

loop_
_atom_site_aniso_label
_atom_site_aniso_U_11
_atom_site_aniso_U_22
_atom_site_aniso_U_33
_atom_site_aniso_U_23
_atom_site_aniso_U_13
_atom_site_aniso_U_12
S1 0.0136(1) 0.0173(1) 0.0148(1) -0.0068(1) 0.0011(1) 0.0001(1)
S2 0.0087(1) 0.0139(1) 0.0126(1) -0.0010(1) 0.0010(1) 0.0018(1)
S3 0.0091(1) 0.0138(1) 0.0139(1) -0.0001(1) -0.0004(1) 0.0018(1)
S4 0.0156(1) 0.0158(1) 0.0131(1) 0.0029(1) 0.0010(1) -0.0009(1)
N1 0.0123(2) 0.0152(2) 0.0109(2) 0.0001(1) 0.0008(1) 0.0022(2)
N2 0.0190(2) 0.0250(3) 0.0106(2) -0.0013(2) 0.0022(2) 0.0006(2)
N3 0.0111(2) 0.0160(2) 0.0179(2) 0.0004(2) -0.0001(2) -0.0025(2)
N4 0.0107(2) 0.0167(2) 0.0183(2) -0.0043(2) -0.0003(2) -0.0018(2)

loop_
_atom_site_label
_atom_site_type_symbol
_atom_site_thermal_displace_type
_atom_site_fract_x
_atom_site_fract_y
_atom_site_fract_z
_atom_site_occupancy
_atom_site_U_iso_or_equiv
S1 S Uani 0.00474(2) 0.92129(3) 0.30497(2) 1.000 0.0152(1)
S2 S Uani 0.15182(2) 0.70830(2) 0.09953(2) 1.000 0.0117(1)
S3 S Uani -0.14978(2) 0.79953(3) 0.05749(2) 1.000 0.0123(1)
S4 S Uani -0.04133(2) 0.54467(3) 0.27227(2) 1.000 0.0148(1)
N1 N Uani 0.01023(7) 0.76476(9) -0.02496(6) 1.000 0.0128(1)
N2 N Uani -0.02796(8) 0.72214(11) 0.39194(7) 1.000 0.0181(1)
N3 N Uani -0.18191(7) 0.60332(10) 0.14674(8) 1.000 0.0150(1)
N4 N Uani 0.16413(7) 0.88368(9) 0.22051(8) 1.000 0.0153(1)

loop_
_geom_angle_atom_site_label_1
_geom_angle_atom_site_label_2
_geom_angle_atom_site_label_3
_geom_angle
_geom_angle_publ_flag
N2 S1 N4 104.14(4) yes
N1 S2 N4 104.62(3) yes
N1 S3 N3 104.97(3) yes
N2 S4 N3 104.17(4) yes
S2 N1 S3 112.51(3) yes
S1 N2 S4 112.48(4) yes
S3 N3 S4 112.74(4) yes
S1 N4 S2 112.93(4) yes

loop_
_geom_bond_atom_site_label_1
_geom_bond_atom_site_label_2
_geom_bond_distance
_geom_bond_publ_flag
S1 N2 1.6312(8) yes
S1 N4 1.6342(7) yes
S2 N1 1.6343(6) yes
S2 N4 1.6217(7) yes
S3 N1 1.6271(6) yes
S3 N3 1.6217(7) yes
S4 N2 1.6262(7) yes
S4 N3 1.6374(7) yes

loop_
_geom_contact_atom_site_label_1
_geom_contact_atom_site_label_2
_geom_contact_distance
_geom_contact_site_symmetry_2
_geom_contact_publ_flag
S1 S3 2.5994(3) . no
S1 N1 3.0609(6) . no
S1 N3 3.0494(7) . no
S1 S2 3.6706(3) 2_555 no
S1 N3 3.1507(7) 2_455 no
S1 S1 3.5548(3) 3_576 no
S1 N1 3.2809(6) 3_575 no
S2 S4 2.5955(3) . no
S2 N2 3.0604(7) . no
S2 N3 3.0591(7) . no
S2 S1 3.6706(3) 2_545 no
S2 N4 3.1548(7) 2_545 no
S2 S3 3.7381(3) 3_575 no
S2 S4 3.7481(3) 3_565 no
S2 N3 3.0874(7) 3_565 no
S2 N2 3.4526(7) 4_564 no
S3 S1 2.5994(3) . no
S3 N2 3.0623(7) . no
S3 N4 3.0568(7) . no
S3 S4 3.5996(3) 2_455 no
S3 S2 3.7381(3) 3_575 no
S3 N1 3.3345(7) 3_575 no
S3 N4 3.2819(7) 3_575 no
S3 N2 3.5146(7) 4_464 no
S3 N4 3.4898(7) 4_464 no
S4 S2 2.5955(3) . no
S4 N1 3.0612(6) . no
S4 N4 3.0460(7) . no
S4 S3 3.5996(3) 2_445 no
S4 N4 3.4808(7) 2_545 no
S4 S2 3.7481(3) 3_565 no
S4 N1 3.0837(6) 3_565 no
S4 N2 3.4810(7) 3_566 no
N1 S1 3.0609(6) . no
N1 S4 3.0612(6) . no
N1 S1 3.2809(6) 3_575 no
N1 S3 3.3345(7) 3_575 no
N1 S4 3.0837(6) 3_565 no
N1 N3 3.2163(9) 3_565 no
N2 S2 3.0604(7) . no
N2 S3 3.0623(7) . no
N2 S4 3.4810(7) 3_566 no
N2 S2 3.4526(7) 4_465 no
N2 S3 3.5145(7) 4_565 no
N3 S1 3.0494(7) . no
N3 S2 3.0591(7) . no
N3 S1 3.1507(7) 2_445 no
N3 S2 3.0874(7) 3_565 no
N3 N1 3.2163(9) 3_565 no
N4 S3 3.0568(7) . no
N4 S4 3.0460(7) . no
N4 S2 3.1548(7) 2_555 no
N4 S4 3.4808(7) 2_555 no
N4 S3 3.2819(7) 3_575 no
N4 S3 3.4898(7) 4_565 no

loop_
_geom_torsion_atom_site_label_1
_geom_torsion_atom_site_label_2
_geom_torsion_atom_site_label_3
_geom_torsion_atom_site_label_4
_geom_torsion
_geom_torsion_publ_flag
N4 S1 N2 S4 -57.99(5) no
N2 S1 N4 S2 58.53(5) no
N4 S2 N1 S3 -58.15(5) no
N1 S2 N4 S1 57.88(5) no
N3 S3 N1 S2 -57.89(5) no
N1 S3 N3 S4 57.70(5) no
N3 S4 N2 S1 -58.23(5) no
N2 S4 N3 S3 58.92(5) no
